data_7051346
_journal_name_full 'New Journal of Chemistry'
_journal_paper_doi 10.1039/b004641h
_journal_year 2000
_chemical_formula_sum 'C6 H21 I3 N4'
_chemical_formula_weight 529.97
_space_group_IT_number 161
_symmetry_cell_setting hexagonal
_symmetry_space_group_name_Hall 'R 3 -2"c'
_symmetry_space_group_name_H-M 'R 3 c :H'
_cell_angle_alpha 90.00
_cell_angle_beta 90.00
_cell_angle_gamma 120.00
_cell_formula_units_Z 6
_cell_length_a 16.501(2)
_cell_length_b 16.501(2)
_cell_length_c 9.5919(19)
_cell_measurement_temperature 100(2)
_cell_volume 2261.8(6)
_diffrn_ambient_temperature 100(2)
_exptl_crystal_density_diffrn 2.335
_cod_depositor_comments
;
The following automatic conversions were performed:
'_symmetry_cell_setting' value 'Hexagonal' changed to 'hexagonal'
according to '/home/saulius/struct/CIF-dictionaries/cif_core.dic'
dictionary named 'cif_core.dic' version 2.4.1 from 2010-06-29.

Automatic conversion script
Id: cif_fix_enum 1527 2010-12-29 10:47:43Z saulius 
;
_cod_original_sg_symbol_H-M 'R 3c'
_cod_database_code 7051346

loop_
_symmetry_equiv_pos_as_xyz
'x, y, z'
'-y, x-y, z'
'-x+y, -x, z'
'-x+y, y, z+1/2'
'x, x-y, z+1/2'
'-y, -x, z+1/2'
'x+2/3, y+1/3, z+1/3'
'-y+2/3, x-y+1/3, z+1/3'
'-x+y+2/3, -x+1/3, z+1/3'
'-x+y+2/3, y+1/3, z+5/6'
'x+2/3, x-y+1/3, z+5/6'
'-y+2/3, -x+1/3, z+5/6'
'x+1/3, y+2/3, z+2/3'
'-y+1/3, x-y+2/3, z+2/3'
'-x+y+1/3, -x+2/3, z+2/3'
'-x+y+1/3, y+2/3, z+7/6'
'x+1/3, x-y+2/3, z+7/6'
'-y+1/3, -x+2/3, z+7/6'

loop_
_atom_site_label
_atom_site_type_symbol
_atom_site_fract_x
_atom_site_fract_y
_atom_site_fract_z
_atom_site_U_iso_or_equiv
_atom_site_adp_type
_atom_site_occupancy
_atom_site_symmetry_multiplicity
_atom_site_calc_flag
_atom_site_refinement_flags
_atom_site_disorder_assembly
_atom_site_disorder_group
I1 I 0.89969(3) 0.21282(3) 0.3292 0.0076(2) Uani 1 1 d . . .
N1 N 0.7646(4) -0.0180(4) 0.1770(6) 0.0076(11) Uani 1 1 d . . .
H13 H 0.7849 0.0440 0.1647 0.009 Uiso 1 1 calc R . .
H12 H 0.7205 -0.0411 0.2455 0.009 Uiso 1 1 calc R . .
H11 H 0.7393 -0.0493 0.0961 0.009 Uiso 1 1 calc R . .
N2 N 1.0000 0.0000 0.1492(12) 0.008(2) Uani 1 3 d S . .
C1 C 0.8444(5) -0.0302(5) 0.2174(7) 0.0065(13) Uani 1 1 d . . .
H1B H 0.8232 -0.0977 0.2259 0.008 Uiso 1 1 calc R . .
H1A H 0.8690 -0.0004 0.3091 0.008 Uiso 1 1 calc R . .
C2 C 0.9225(5) 0.0148(5) 0.1061(8) 0.0089(14) Uani 1 1 d . . .
H2B H 0.8981 -0.0144 0.0141 0.011 Uiso 1 1 calc R . .
H2A H 0.9449 0.0826 0.0986 0.011 Uiso 1 1 calc R . .

loop_
_atom_site_aniso_label
_atom_site_aniso_U_11
_atom_site_aniso_U_22
_atom_site_aniso_U_33
_atom_site_aniso_U_23
_atom_site_aniso_U_13
_atom_site_aniso_U_12
I1 0.0065(3) 0.0054(3) 0.0085(3) -0.00010(15) -0.00004(14) 0.00118(17)
N1 0.004(3) 0.010(3) 0.009(3) -0.002(2) 0.000(2) 0.003(2)
N2 0.003(3) 0.003(3) 0.018(5) 0.000 0.000 0.0015(14)
C1 0.004(3) 0.008(3) 0.010(3) 0.002(3) 0.001(3) 0.005(3)
C2 0.009(4) 0.012(3) 0.009(3) 0.001(3) 0.002(3) 0.008(3)

loop_
_geom_bond_atom_site_label_1
_geom_bond_atom_site_label_2
_geom_bond_distance
_geom_bond_site_symmetry_2
_geom_bond_publ_flag
N1 C1 1.480(9) . ?
N2 C2 1.476(8) 2_645 ?
N2 C2 1.476(8) 3_765 ?
N2 C2 1.476(8) . ?
C1 C2 1.548(10) . ?
